data_4305443
loop_
_publ_author_name
'Michael J. Katz'
'Vladimir K. Michaelis'
'Pedro M. Aguilar'
'Renante Yson'
'Haiyan Lu'
'Harini Kaluarachchi'
'Raymond J. Batchelor'
'Georg Schreckenbach'
'Scott Kroeker'
'Howard H. Patterson'
'Daniel B. Leznoff'

_publ_contact_author_address
; 
 D. B. Leznoff
 Dept. of Chemistry, Simon Fraser University
 8888 University Drive
 Burnaby, B.C.
 Canada
 V5A 1S6
;
_publ_contact_author_email dleznoff@sfu.ca
_publ_contact_author_fax 778-782-3765
_publ_contact_author_name 'Leznoff, Daniel B.'
_publ_contact_author_phone 778-782-4887
_publ_section_title
;
Structural and Spectroscopic Impact of Tuning the Stereochemical Activity
of the Lone Pair in Lead(II) Cyanoaurate Coordination Polymers via
Ancillary Ligands
;
_journal_name_full 'Inorganic Chemistry'
_journal_page_first 6353
_journal_page_last 6363
_journal_paper_doi 10.1021/ic800425f
_journal_volume 47
_journal_year 2008
_chemical_formula_moiety 'C28 H16 Au2 N8 Pb1'
_chemical_formula_sum 'C28 H16 Au2 N8 Pb'
_chemical_formula_weight 1065.64
_chemical_name_systematic ?
_space_group_IT_number 70
_symmetry_cell_setting orthorhombic
_symmetry_space_group_name_Hall '-F 2uv 2vw'
_symmetry_space_group_name_H-M 'F d d d :2'
_atom_sites_solution_hydrogens geom
_atom_sites_solution_primary direct
_cell_angle_alpha 90
_cell_angle_beta 90
_cell_angle_gamma 90
_cell_formula_units_Z 8
_cell_length_a 6.9317(13)
_cell_length_b 20.885(5)
_cell_length_c 36.459(5)
_cell_measurement_reflns_used 40
_cell_measurement_temperature 293
_cell_measurement_theta_max 22
_cell_measurement_theta_min 20
_cell_volume 5278.1(18)
_computing_cell_refinement
; 
 NRC DIFRAC 
;
_computing_data_collection
; 
 NRC DIFRAC
;
_computing_data_reduction
; 
 NRC DIFRAC
;
_computing_structure_solution
; 
 SIR92 (Altomare et al, 1994) 
CRYSTALS
;
_diffrn_ambient_temperature 293
_diffrn_measured_fraction_theta_full 1.000
_diffrn_measured_fraction_theta_max 1.000
_diffrn_measurement_device_type 'Enraf Nonius Cad4'
_diffrn_measurement_method \w/2\q
_diffrn_radiation_monochromator graphite
_diffrn_radiation_type 'Mo K\a'
_diffrn_radiation_wavelength 0.71073
_diffrn_reflns_av_R_equivalents 0.000
_diffrn_reflns_limit_h_max 9
_diffrn_reflns_limit_h_min 0
_diffrn_reflns_limit_k_max 29
_diffrn_reflns_limit_k_min 0
_diffrn_reflns_limit_l_max 51
_diffrn_reflns_limit_l_min 0
_diffrn_reflns_number 2172
_diffrn_reflns_theta_full 30.064
_diffrn_reflns_theta_max 30.064
_diffrn_reflns_theta_min 2.234
_diffrn_standards_decay_% 1.417
_diffrn_standards_interval_count 100
_diffrn_standards_interval_time 100
_diffrn_standards_number 2
_exptl_absorpt_coefficient_mu 17.489
_exptl_absorpt_correction_T_max 0.196
_exptl_absorpt_correction_T_min 0.042
_exptl_absorpt_correction_type psi-scan
_exptl_crystal_colour colourless
_exptl_crystal_density_diffrn 2.682
_exptl_crystal_description Platelette
_exptl_crystal_F_000 3840
_exptl_crystal_size_max 0.40
_exptl_crystal_size_mid 0.40
_exptl_crystal_size_min 0.02
_refine_diff_density_max 1.88
_refine_diff_density_min -1.24
_refine_ls_extinction_method none
_refine_ls_goodness_of_fit_ref 1.0860
_refine_ls_hydrogen_treatment constr
_refine_ls_matrix_type full
_refine_ls_number_parameters 91
_refine_ls_number_reflns 1028
_refine_ls_number_restraints 0
_refine_ls_R_factor_all 0.1012
_refine_ls_R_factor_gt 0.0381
_refine_ls_shift/su_max 0.000037
_refine_ls_structure_factor_coef F
_refine_ls_weighting_details
;
 w=1/[\s^2^(F^2^) + ( 0.04P)^2^ ] 
 ,where P=max(Fo^2^,0) 
;
_refine_ls_weighting_scheme calc
_refine_ls_wR_factor_all 0.0746
_refine_ls_wR_factor_gt 0.0554
_refine_ls_wR_factor_ref 0.0554
_reflns_limit_h_max 9
_reflns_limit_h_min 0
_reflns_limit_k_max 29
_reflns_limit_k_min 0
_reflns_limit_l_max 51
_reflns_limit_l_min 0
_reflns_number_gt 1028
_reflns_number_total 1947
_reflns_threshold_expression I>2.5\s(I)
_oxford_diffrn_Wilson_B_factor 2.79
_oxford_diffrn_Wilson_scale 28.63
_oxford_refine_ls_scale 0.2049(8)
_cod_data_source_file ic800425f-file003_2.cif
_cod_data_source_block {Pb(Phen)2[Au(CN)2]2}
_cod_depositor_comments
;
The following automatic conversions were performed:
'_symmetry_cell_setting' value 'Orthorhombic' changed to 'orthorhombic'
according to '/home/saulius/struct/CIF-dictionaries/cif_core.dic'
dictionary named 'cif_core.dic' version 2.4.1 from
2010-06-29.

'_exptl_absorpt_correction_type' value 'Psi-Scan' changed to
'psi-scan' according to
'/home/saulius/struct/CIF-dictionaries/cif_core.dic' dictionary named
'cif_core.dic' version 2.4.1 from 2010-06-29.

'_refine_ls_matrix_type'
value 'Full' changed to 'full' according to
'/home/saulius/struct/CIF-dictionaries/cif_core.dic' dictionary named
'cif_core.dic' version 2.4.1 from 2010-06-29.

Automatic conversion script
Id: cif_fix_enum 1527 2010-12-29 10:47:43Z saulius 
;
_cod_original_sg_symbol_H-M 'F d d d '
_cod_original_formula_sum 'C28 H16 Au2 N8 Pb1'
_cod_database_code 4305443

loop_
_symmetry_equiv_pos_as_xyz
x,y,z
-x,-y,-z
x,y+1/2,z+1/2
-x,-y+1/2,-z+1/2
x+1/2,y,z+1/2
-x+1/2,-y,-z+1/2
x+1/2,y+1/2,z
-x+1/2,-y+1/2,-z
-x,y+1/4,z+1/4
x,-y+1/4,-z+1/4
-x,y+3/4,z+3/4
x,-y+3/4,-z+3/4
-x+1/2,y+1/4,z+3/4
x+1/2,-y+1/4,-z+3/4
-x+1/2,y+3/4,z+1/4
x+1/2,-y+3/4,-z+1/4
x+1/4,-y,z+1/4
-x+1/4,y,-z+1/4
x+1/4,-y+1/2,z+3/4
-x+1/4,y+1/2,-z+3/4
x+3/4,-y,z+3/4
-x+3/4,y,-z+3/4
x+3/4,-y+1/2,z+1/4
-x+3/4,y+1/2,-z+1/4
-x+1/4,-y+3/4,z+1/2
x+1/4,y+3/4,-z+1/2
-x+1/4,-y+5/4,z+1
x+1/4,y+5/4,-z+1
-x+3/4,-y+3/4,z+1
x+3/4,y+3/4,-z+1
-x+3/4,-y+5/4,z+1/2
x+3/4,y+5/4,-z+1/2

loop_
_atom_site_label
_atom_site_type_symbol
_atom_site_fract_x
_atom_site_fract_y
_atom_site_fract_z
_atom_site_U_iso_or_equiv
_atom_site_occupancy
_atom_site_adp_type
_atom_site_refinement_flags_posn
_atom_site_refinement_flags_adp
_atom_site_refinement_flags_occupancy
_atom_site_disorder_assembly
_atom_site_disorder_group
_atom_site_attached_hydrogens
Pb1 Pb 0.6250 0.1250 0.1250 0.0306 1.0000 Uani S T . . . .
Au1 Au 0.8750 0.3750 0.143078(16) 0.0439 1.0000 Uani S T . . . .
N1 N 0.8460(19) 0.2266(6) 0.1458(3) 0.0553 1.0000 Uani . . . . . .
N2 N 0.4558(15) 0.0915(5) 0.0604(3) 0.0360 1.0000 Uani . . . . . .
C1 C 0.864(2) 0.2812(9) 0.1436(3) 0.0541 1.0000 Uani . . . . . .
C2 C 0.288(2) 0.0593(8) 0.0599(4) 0.0566 1.0000 Uani . . . . . .
C3 C 0.201(2) 0.0387(10) 0.0274(4) 0.0736 1.0000 Uani . . . . . .
C4 C 0.282(2) 0.0540(10) -0.0045(4) 0.0622 1.0000 Uani . . . . . .
C5 C 0.450(2) 0.0917(9) -0.0057(3) 0.0487 1.0000 Uani . . . . . .
C6 C 0.5340(17) 0.1081(6) 0.0282(3) 0.0368 1.0000 Uani . . . . . .
C7 C 0.542(2) 0.1089(8) -0.0392(3) 0.0567 1.0000 Uani . . . . . .
H21 H 0.2300 0.0495 0.0822 0.06(2) 1.0000 Uiso R . . . . .
H31 H 0.0859 0.0160 0.0280 0.06(2) 1.0000 Uiso R . . . . .
H41 H 0.2211 0.0427 -0.0264 0.06(2) 1.0000 Uiso R . . . . .
H71 H 0.4903 0.0948 -0.0613 0.06(2) 1.0000 Uiso R . . . . .

loop_
_atom_site_aniso_label
_atom_site_aniso_U_11
_atom_site_aniso_U_22
_atom_site_aniso_U_33
_atom_site_aniso_U_23
_atom_site_aniso_U_13
_atom_site_aniso_U_12
Pb1 0.0323(4) 0.0314(4) 0.0283(3) 0.0000 0.0000 0.0000
Au1 0.0532(5) 0.0410(4) 0.0376(4) 0.0000 0.0000 -0.0063(4)
N1 0.054(8) 0.041(7) 0.071(8) -0.008(6) -0.012(6) -0.012(6)
N2 0.035(5) 0.046(6) 0.027(4) 0.006(4) -0.004(4) -0.005(5)
C1 0.044(7) 0.075(11) 0.043(7) -0.012(6) 0.008(7) 0.006(9)
C2 0.060(9) 0.076(11) 0.034(6) 0.008(7) 0.004(6) -0.016(9)
C3 0.051(9) 0.121(16) 0.048(8) 0.011(9) -0.009(7) -0.046(10)
C4 0.047(8) 0.103(14) 0.037(7) -0.018(8) -0.013(6) -0.029(9)
C5 0.038(7) 0.075(11) 0.033(6) -0.013(6) -0.003(6) -0.004(7)
C6 0.035(6) 0.038(7) 0.038(6) 0.000(4) 0.000(5) -0.002(5)
C7 0.045(7) 0.092(14) 0.033(5) -0.018(7) -0.006(5) -0.010(8)

loop_
_atom_type_symbol
_atom_type_scat_dispersion_real
_atom_type_scat_dispersion_imag
_atom_type_scat_Cromer_Mann_a1
_atom_type_scat_Cromer_Mann_b1
_atom_type_scat_Cromer_Mann_a2
_atom_type_scat_Cromer_Mann_b2
_atom_type_scat_Cromer_Mann_a3
_atom_type_scat_Cromer_Mann_b3
_atom_type_scat_Cromer_Mann_a4
_atom_type_scat_Cromer_Mann_b4
_atom_type_scat_Cromer_Mann_c
_atom_type_scat_source
Pb -3.3944 10.1111 31.0617 0.6902 13.0637 2.3576 18.4420 8.6180 5.9696 47.2579 13.4118 'International Tables Vol C 4.2.6.8 and 6.1.1.4'
Au -2.0133 8.8022 16.8819 0.4611 18.5913 8.6216 25.5582 1.4826 5.8600 36.3956 12.0658 'International Tables Vol C 4.2.6.8 and 6.1.1.4'
N 0.0061 0.0033 12.2126 0.0057 3.1322 9.8933 2.0125 28.9975 1.1663 0.5826 -11.5290 'International Tables Vol C 4.2.6.8 and 6.1.1.4'
C 0.0033 0.0016 2.3100 20.8439 1.0200 10.2075 1.5886 0.5687 0.8650 51.6512 0.2156 'International Tables Vol C 4.2.6.8 and 6.1.1.4'
H 0.0000 0.0000 0.4930 10.5109 0.3229 26.1257 0.1402 3.1424 0.0408 57.7998 0.0030 'International Tables Vol C 4.2.6.8 and 6.1.1.4'

loop_
_geom_angle_atom_site_label_1
_geom_angle_site_symmetry_1
_geom_angle_atom_site_label_2
_geom_angle_site_symmetry_2
_geom_angle_atom_site_label_3
_geom_angle_site_symmetry_3
_geom_angle
_geom_angle_publ_flag
N2 10_555 Pb1 . N2 18_655 60.2(4) yes
N2 10_555 Pb1 . N2 27_644 150.2(4) yes
N2 18_655 Pb1 . N2 27_644 129.0(4) yes
N2 10_555 Pb1 . N1 10_555 133.1(3) yes
N2 18_655 Pb1 . N1 10_555 78.4(3) yes
N2 27_644 Pb1 . N1 10_555 73.6(3) yes
N2 10_555 Pb1 . N1 18_655 78.4(3) yes
N2 18_655 Pb1 . N1 18_655 133.1(3) yes
N2 27_644 Pb1 . N1 18_655 78.5(3) yes
N1 10_555 Pb1 . N1 18_655 147.6(5) yes
N2 10_555 Pb1 . N1 27_644 73.6(3) yes
N2 18_655 Pb1 . N1 27_644 78.5(3) yes
N2 27_644 Pb1 . N1 27_644 133.1(3) yes
N1 10_555 Pb1 . N1 27_644 77.7(6) yes
N1 18_655 Pb1 . N1 27_644 111.6(6) yes
N2 10_555 Pb1 . N1 . 78.5(3) yes
N2 18_655 Pb1 . N1 . 73.6(3) yes
N2 27_644 Pb1 . N1 . 78.4(3) yes
N1 10_555 Pb1 . N1 . 111.6(6) yes
N1 18_655 Pb1 . N1 . 77.7(6) yes
N2 10_555 Pb1 . N2 . 129.0(4) yes
N2 18_655 Pb1 . N2 . 150.2(4) yes
N2 27_644 Pb1 . N2 . 60.2(4) yes
N1 10_555 Pb1 . N2 . 78.5(3) yes
N1 18_655 Pb1 . N2 . 73.6(4) yes
N1 27_644 Pb1 . N1 . 147.6(5) yes
N1 27_644 Pb1 . N2 . 78.4(3) yes
N1 . Pb1 . N2 . 133.1(3) yes
C1 29_654 Au1 . C1 . 178.9(7) yes
C1 29_654 Au1 . Au1 16_455 92.3(4) yes
C1 . Au1 . Au1 16_455 88.1(5) yes
C1 29_654 Au1 . Au1 16_555 88.1(5) yes
C1 . Au1 . Au1 16_555 92.3(4) yes
Au1 16_455 Au1 . Au1 16_555 138.35(4) yes
Pb1 . N1 . C1 . 144.3(12) yes
Pb1 . N2 . C2 . 120.9(9) yes
Pb1 . N2 . C6 . 121.2(8) yes
C2 . N2 . C6 . 117.9(11) yes
N1 . C1 . Au1 . 174.8(13) yes
N2 . C2 . C3 . 122.6(13) yes
N2 . C2 . H21 . 118.4 no
C3 . C2 . H21 . 118.9 no
C2 . C3 . C4 . 119.2(14) yes
C2 . C3 . H31 . 120.7 no
C4 . C3 . H31 . 120.1 no
C3 . C4 . C5 . 120.5(13) yes
C3 . C4 . H41 . 120.0 no
C5 . C4 . H41 . 119.4 no
C4 . C5 . C6 . 116.9(13) yes
C4 . C5 . C7 . 122.6(12) yes
C6 . C5 . C7 . 120.3(13) yes
C6 27_644 C6 . C5 . 118.7(8) yes
C6 27_644 C6 . N2 . 118.7(7) yes
C5 . C6 . N2 . 122.6(11) yes
C5 . C7 . C7 27_644 121.0(7) yes
C5 . C7 . H71 . 119.1 no
C7 27_644 C7 . H71 . 119.7 no

loop_
_geom_bond_atom_site_label_1
_geom_bond_site_symmetry_1
_geom_bond_atom_site_label_2
_geom_bond_site_symmetry_2
_geom_bond_distance
_geom_bond_publ_flag
Pb1 . N2 10_555 2.722(10) yes
Pb1 . N2 18_655 2.722(10) yes
Pb1 . N2 27_644 2.722(10) yes
Pb1 . N1 10_555 2.725(12) yes
Pb1 . N1 18_655 2.725(12) yes
Pb1 . N1 27_644 2.725(12) yes
Pb1 . N1 . 2.725(12) yes
Pb1 . N2 . 2.722(10) yes
Au1 . C1 29_654 1.960(18) yes
Au1 . C1 . 1.960(18) yes
Au1 . Au1 16_455 3.7081(7) yes
Au1 . Au1 16_555 3.7081(7) yes
N1 . C1 . 1.15(2) yes
N2 . C2 . 1.340(16) yes
N2 . C6 . 1.340(15) yes
C2 . C3 . 1.398(19) yes
C2 . H21 . 0.931 no
C3 . C4 . 1.33(2) yes
C3 . H31 . 0.930 no
C4 . C5 . 1.41(2) yes
C4 . H41 . 0.931 no
C5 . C6 . 1.407(17) yes
C5 . C7 . 1.425(18) yes
C6 . C6 27_644 1.44(2) yes
C7 . C7 27_644 1.33(3) yes
C7 . H71 . 0.931 no
